data_7102354
loop_
_publ_author_name
'Shaw, Rachel'
'Tuna, Floriana'
'Wernsdorfer, Wolfgang'
'Barra, Anne-Laure'
'Collison, David'
'McInnes, Eric J L'

_publ_section_title
;
 Large spin, magnetically anisotropic, octametallic vanadium(iii)
 clusters with strong ferromagnetic coupling.
;
_journal_issue 48
_journal_name_full 'Chemical communications (Cambridge, England)'
_journal_page_first 5161
_journal_page_last 5163
_journal_paper_doi 10.1039/b710732c
_journal_year 2007
_chemical_formula_sum 'C116 H134 Cl6 N26 O14 V8'
_chemical_formula_weight 2736.71
_chemical_name_systematic
;
?
;
_space_group_IT_number 2
_symmetry_cell_setting triclinic
_symmetry_space_group_name_Hall '-P 1'
_symmetry_space_group_name_H-M 'P -1'
_atom_sites_solution_hydrogens geom
_atom_sites_solution_primary direct
_atom_sites_solution_secondary difmap
_audit_creation_method SHELXL-97
_cell_angle_alpha 66.701(5)
_cell_angle_beta 77.315(5)
_cell_angle_gamma 80.523(5)
_cell_formula_units_Z 1
_cell_length_a 13.2856(8)
_cell_length_b 14.7996(7)
_cell_length_c 18.4967(9)
_cell_measurement_reflns_used 6787
_cell_measurement_temperature 100(2)
_cell_measurement_theta_max 31.9333
_cell_measurement_theta_min 2.6595
_cell_volume 3246.4(3)
_computing_cell_refinement
;
CrysAlis RED, Oxford Diffraction Ltd.,
Version 1.171.29.2 (release 20-01-2006 CrysAlis171 .NET)
(compiled Jan 20 2006,12:36:28)
;
_computing_data_collection
;
CrysAlis CCD, Oxford Diffraction Ltd.,
Version 1.171.29.2 (release 20-01-2006 CrysAlis171 .NET)
(compiled Jan 20 2006,12:36:28)
;
_computing_data_reduction
;
CrysAlis RED, Oxford Diffraction Ltd.,
Version 1.171.29.2 (release 20-01-2006 CrysAlis171 .NET)
(compiled Jan 20 2006,12:36:28)
;
_computing_molecular_graphics 'Bruker SHELXTL'
_computing_publication_material 'Bruker SHELXTL'
_computing_structure_refinement 'SHELXL-97 (Sheldrick, 1997)'
_computing_structure_solution 'SHELXS-97 (Sheldrick, 1990)'
_diffrn_ambient_temperature 100(2)
_diffrn_detector_area_resol_mean 8.3367
_diffrn_measured_fraction_theta_full 0.995
_diffrn_measured_fraction_theta_max 0.995
_diffrn_measurement_device_type 'Oxford Diffraction XCalliber 2'
_diffrn_measurement_method 'phi and omega'
_diffrn_radiation_monochromator graphite
_diffrn_radiation_source 'Enhance (Mo) X-ray Source'
_diffrn_radiation_type MoK\a
_diffrn_radiation_wavelength 0.71073
_diffrn_reflns_av_R_equivalents 0.0378
_diffrn_reflns_av_sigmaI/netI 0.0862
_diffrn_reflns_limit_h_max 14
_diffrn_reflns_limit_h_min -14
_diffrn_reflns_limit_k_max 16
_diffrn_reflns_limit_k_min -13
_diffrn_reflns_limit_l_max 20
_diffrn_reflns_limit_l_min -19
_diffrn_reflns_number 19141
_diffrn_reflns_theta_full 23.26
_diffrn_reflns_theta_max 23.26
_diffrn_reflns_theta_min 3.01
_exptl_absorpt_coefficient_mu 0.741
_exptl_absorpt_correction_T_max 0.8660
_exptl_absorpt_correction_T_min 0.8083
_exptl_absorpt_correction_type multi-scan
_exptl_absorpt_process_details SADABS
_exptl_crystal_colour 'dark brown'
_exptl_crystal_density_diffrn 1.400
_exptl_crystal_density_method 'not measured'
_exptl_crystal_description block
_exptl_crystal_F_000 1410
_exptl_crystal_size_max 0.30
_exptl_crystal_size_mid 0.30
_exptl_crystal_size_min 0.20
_refine_diff_density_max 1.612
_refine_diff_density_min -1.223
_refine_diff_density_rms 0.154
_refine_ls_extinction_method none
_refine_ls_goodness_of_fit_ref 0.999
_refine_ls_hydrogen_treatment constr
_refine_ls_matrix_type full
_refine_ls_number_parameters 898
_refine_ls_number_reflns 9300
_refine_ls_number_restraints 405
_refine_ls_restrained_S_all 1.013
_refine_ls_R_factor_all 0.1141
_refine_ls_R_factor_gt 0.0778
_refine_ls_shift/su_max 0.000
_refine_ls_shift/su_mean 0.000
_refine_ls_structure_factor_coef Fsqd
_refine_ls_weighting_details 'calc w=1/[\s^2^(Fo^2^)+(0.1753P)^2^+0.0000P] where P=(Fo^2^+2Fc^2^)/3'
_refine_ls_weighting_scheme calc
_refine_ls_wR_factor_gt 0.2254
_refine_ls_wR_factor_ref 0.2469
_reflns_number_gt 5853
_reflns_number_total 9300
_reflns_threshold_expression >2sigma(I)
_cod_data_source_file b710732c.txt
_cod_data_source_block rsv39_1
_cod_original_sg_symbol_H-M P-1
_cod_database_code 7102354

loop_
_symmetry_equiv_pos_as_xyz
'x, y, z'
'-x, -y, -z'

loop_
_atom_site_label
_atom_site_type_symbol
_atom_site_fract_x
_atom_site_fract_y
_atom_site_fract_z
_atom_site_U_iso_or_equiv
_atom_site_adp_type
_atom_site_occupancy
_atom_site_symmetry_multiplicity
_atom_site_calc_flag
_atom_site_refinement_flags
_atom_site_disorder_assembly
_atom_site_disorder_group
N60 N 0.7170(8) 0.4739(6) 0.7322(6) 0.090(2) Uani 1 1 d DU . .
V1 V 0.56628(9) 0.01416(9) 0.40859(7) 0.0152(3) Uani 1 1 d . . .
V2 V 0.59300(10) 0.12197(9) 0.20677(7) 0.0203(3) Uani 1 1 d . . .
V3 V 0.77635(10) -0.04666(9) 0.28918(8) 0.0216(4) Uani 1 1 d . . .
V4 V 0.60782(9) 0.15590(9) 0.50176(7) 0.0164(3) Uani 1 1 d . . .
Cl1 Cl 0.51436(16) 0.24150(15) 0.10199(12) 0.0324(5) Uani 1 1 d . . .
Cl2 Cl 0.93375(15) -0.14700(17) 0.28999(14) 0.0386(6) Uani 1 1 d . . .
Cl3 Cl 0.69215(14) 0.28102(13) 0.50638(12) 0.0238(5) Uani 1 1 d . . .
O1 O 0.5412(4) 0.0608(3) 0.5002(3) 0.0171(11) Uani 1 1 d . . .
O2 O 0.6477(4) 0.0307(3) 0.2969(3) 0.0185(11) Uani 1 1 d . . .
O3 O 0.7320(4) 0.1781(4) 0.1526(3) 0.0287(13) Uani 1 1 d . . .
O4 O 0.8505(4) 0.0660(5) 0.2088(4) 0.0372(15) Uani 1 1 d . . .
O5 O 0.6183(4) 0.0241(4) 0.1527(3) 0.0306(13) Uani 1 1 d . . .
O6 O 0.7401(4) -0.0844(4) 0.2062(3) 0.0359(14) Uani 1 1 d . . .
N21 N 0.5686(5) 0.2177(4) 0.2704(4) 0.0214(14) Uani 1 1 d . . .
N22 N 0.5658(5) 0.1731(4) 0.3484(4) 0.0193(14) Uani 1 1 d . . .
N23 N 0.5837(4) 0.2329(4) 0.3814(3) 0.0184(14) Uani 1 1 d . . .
N31 N 0.8042(4) -0.0024(4) 0.3783(4) 0.0195(14) Uani 1 1 d . . .
N32 N 0.7201(4) 0.0269(4) 0.4201(4) 0.0189(14) Uani 1 1 d . . .
N33 N 0.7423(4) 0.0828(4) 0.4560(4) 0.0185(14) Uani 1 1 d . . .
N41 N 0.4497(5) 0.0592(4) 0.2699(4) 0.0209(14) Uani 1 1 d . . .
N42 N 0.4494(5) 0.0085(4) 0.3480(4) 0.0201(14) Uani 1 1 d . . .
N43 N 0.6218(4) 0.0573(4) 0.6205(4) 0.0184(14) Uani 1 1 d . . .
N51 N 0.6963(5) -0.1644(4) 0.3794(4) 0.0218(15) Uani 1 1 d . . .
N52 N 0.6067(4) -0.1359(4) 0.4172(4) 0.0185(14) Uani 1 1 d . . .
N53 N 0.4545(4) 0.2090(4) 0.5426(3) 0.0167(14) Uani 1 1 d . . .
C1 C 0.8217(7) 0.1474(7) 0.1643(5) 0.033(2) Uani 1 1 d . . .
C2 C 0.9025(7) 0.2183(7) 0.1168(6) 0.040(2) Uani 1 1 d . . .
C3 C 0.8803(8) 0.3105(7) 0.0630(6) 0.047(2) Uani 1 1 d . . .
H3 H 0.8120 0.3309 0.0559 0.056 Uiso 1 1 calc R . .
C4 C 0.9547(8) 0.3742(8) 0.0191(7) 0.058(3) Uani 1 1 d . . .
H4 H 0.9384 0.4357 -0.0187 0.069 Uiso 1 1 calc R . .
C5 C 1.0560(8) 0.3434(9) 0.0333(7) 0.064(3) Uani 1 1 d . . .
H5 H 1.1077 0.3861 0.0058 0.077 Uiso 1 1 calc R . .
C6 C 1.0796(8) 0.2546(8) 0.0853(7) 0.060(3) Uani 1 1 d . . .
H6 H 1.1479 0.2358 0.0932 0.072 Uiso 1 1 calc R . .
C7 C 1.0061(7) 0.1896(8) 0.1278(6) 0.051(3) Uani 1 1 d . . .
H7 H 1.0244 0.1271 0.1636 0.061 Uiso 1 1 calc R . .
C8 C 0.6750(7) -0.0539(7) 0.1619(5) 0.037(2) Uani 1 1 d . . .
C9 C 0.6633(6) -0.1130(6) 0.1157(5) 0.032(2) Uani 1 1 d . . .
C10 C 0.5865(8) -0.0923(7) 0.0722(6) 0.043(2) Uani 1 1 d . . .
H10 H 0.5414 -0.0359 0.0677 0.052 Uiso 1 1 calc R . .
C11 C 0.5736(8) -0.1518(7) 0.0350(5) 0.043(2) Uani 1 1 d . . .
H11 H 0.5198 -0.1358 0.0061 0.052 Uiso 1 1 calc R . .
C12 C 0.6380(9) -0.2336(7) 0.0399(5) 0.049(3) Uani 1 1 d . . .
H12 H 0.6283 -0.2749 0.0154 0.058 Uiso 1 1 calc R . .
C13 C 0.7172(9) -0.2548(8) 0.0809(6) 0.054(3) Uani 1 1 d . . .
H13 H 0.7641 -0.3092 0.0816 0.065 Uiso 1 1 calc R . .
C14 C 0.7306(8) -0.1985(7) 0.1218(6) 0.047(2) Uani 1 1 d . . .
H14 H 0.7827 -0.2167 0.1525 0.057 Uiso 1 1 calc R . .
C21 C 0.5899(7) 0.3137(6) 0.2494(5) 0.031(2) Uani 1 1 d . . .
C22 C 0.6025(9) 0.3913(6) 0.1766(5) 0.049(3) Uani 1 1 d . . .
H22 H 0.5949 0.3852 0.1300 0.059 Uiso 1 1 calc R . .
C23 C 0.6269(10) 0.4781(7) 0.1764(6) 0.063(3) Uani 1 1 d . . .
H23 H 0.6377 0.5315 0.1282 0.075 Uiso 1 1 calc R . .
C24 C 0.6363(10) 0.4887(7) 0.2473(6) 0.062(3) Uani 1 1 d . . .
H24 H 0.6516 0.5492 0.2444 0.074 Uiso 1 1 calc R . .
C25 C 0.6234(7) 0.4122(6) 0.3203(5) 0.037(2) Uani 1 1 d . . .
H25 H 0.6298 0.4196 0.3667 0.044 Uiso 1 1 calc R . .
C26 C 0.6000(6) 0.3224(5) 0.3216(5) 0.0242(18) Uani 1 1 d . . .
C31 C 0.8870(5) 0.0346(5) 0.3875(4) 0.0194(17) Uani 1 1 d . . .
C32 C 0.9917(6) 0.0272(6) 0.3562(5) 0.0273(19) Uani 1 1 d . . .
H32 H 1.0175 -0.0071 0.3224 0.033 Uiso 1 1 calc R . .
C33 C 1.0549(6) 0.0728(6) 0.3776(5) 0.035(2) Uani 1 1 d . . .
H33 H 1.1257 0.0684 0.3585 0.041 Uiso 1 1 calc R . .
C34 C 1.0166(6) 0.1263(6) 0.4278(5) 0.034(2) Uani 1 1 d . . .
H34 H 1.0625 0.1568 0.4403 0.040 Uiso 1 1 calc R . .
C35 C 0.9124(6) 0.1347(5) 0.4588(5) 0.0239(18) Uani 1 1 d . . .
H35 H 0.8867 0.1697 0.4921 0.029 Uiso 1 1 calc R . .
C36 C 0.8476(5) 0.0873(5) 0.4371(4) 0.0206(17) Uani 1 1 d . . .
C41 C 0.3734(6) 0.0284(6) 0.2496(5) 0.0247(18) Uani 1 1 d . . .
C42 C 0.3401(6) 0.0576(6) 0.1758(5) 0.030(2) Uani 1 1 d . . .
H42 H 0.3705 0.1065 0.1300 0.036 Uiso 1 1 calc R . .
C43 C 0.2603(7) 0.0099(7) 0.1754(5) 0.041(2) Uani 1 1 d . . .
H43 H 0.2358 0.0270 0.1279 0.049 Uiso 1 1 calc R . .
C44 C 0.7857(6) 0.0641(7) 0.7557(5) 0.035(2) Uani 1 1 d . . .
H44 H 0.8388 0.0954 0.7589 0.043 Uiso 1 1 calc R . .
C45 C 0.7536(6) 0.0915(6) 0.6828(5) 0.030(2) Uani 1 1 d . . .
H45 H 0.7856 0.1390 0.6369 0.036 Uiso 1 1 calc R . .
C46 C 0.6728(6) 0.0456(6) 0.6811(4) 0.0211(17) Uani 1 1 d . . .
C51 C 0.6945(6) -0.2641(6) 0.3997(5) 0.0251(18) Uani 1 1 d . . .
C52 C 0.7681(6) -0.3338(6) 0.3799(6) 0.038(2) Uani 1 1 d . . .
H52 H 0.8305 -0.3160 0.3459 0.045 Uiso 1 1 calc R . .
C53 C 0.7431(7) -0.4290(7) 0.4132(7) 0.048(3) Uani 1 1 d . . .
H53 H 0.7898 -0.4772 0.4010 0.057 Uiso 1 1 calc R . .
C54 C 0.3496(7) 0.4574(6) 0.5351(6) 0.044(3) Uani 1 1 d . . .
H54 H 0.3613 0.5239 0.5121 0.053 Uiso 1 1 calc R . .
C55 C 0.4234(6) 0.3905(6) 0.5174(5) 0.030(2) Uani 1 1 d . . .
H55 H 0.4861 0.4095 0.4843 0.036 Uiso 1 1 calc R . .
C56 C 0.4010(6) 0.2926(6) 0.5507(5) 0.0240(18) Uani 1 1 d . . .
C60X C 0.803(5) 0.459(3) 0.672(4) 0.090(2) Uani 0.185(16) 1 d PDU A 1
H60A H 0.8645 0.4780 0.6805 0.108 Uiso 0.185(16) 1 calc PR A 1
H60B H 0.7886 0.5063 0.6202 0.108 Uiso 0.185(16) 1 calc PR A 1
C61X C 0.833(4) 0.363(3) 0.662(2) 0.089(2) Uani 0.185(16) 1 d PDU A 1
H61A H 0.8344 0.3132 0.7156 0.107 Uiso 0.185(16) 1 calc PR A 1
H61B H 0.7764 0.3497 0.6433 0.107 Uiso 0.185(16) 1 calc PR A 1
C62X C 0.925(3) 0.344(3) 0.6139(11) 0.087(2) Uani 0.185(16) 1 d PDU A 1
H62A H 0.9434 0.2740 0.6400 0.105 Uiso 0.185(16) 1 calc PR A 1
H62B H 0.9755 0.3772 0.6226 0.105 Uiso 0.185(16) 1 calc PR A 1
C60Y C 0.8155(11) 0.4246(13) 0.7077(9) 0.091(2) Uani 0.815(16) 1 d PDU A 2
H60C H 0.8162 0.3549 0.7409 0.109 Uiso 0.815(16) 1 calc PR A 2
H60D H 0.8709 0.4506 0.7181 0.109 Uiso 0.815(16) 1 calc PR A 2
C61Y C 0.8383(11) 0.4348(11) 0.6225(8) 0.089(2) Uani 0.815(16) 1 d PDU A 2
H61C H 0.7809 0.4127 0.6111 0.106 Uiso 0.815(16) 1 calc PR A 2
H61D H 0.8423 0.5042 0.5892 0.106 Uiso 0.815(16) 1 calc PR A 2
C62Y C 0.9301(11) 0.3822(13) 0.6011(9) 0.087(2) Uani 0.815(16) 1 d PDU A 2
H62C H 0.9350 0.3194 0.6455 0.105 Uiso 0.815(16) 1 calc PR A 2
H62D H 0.9868 0.4178 0.5984 0.105 Uiso 0.815(16) 1 calc PR A 2
C63 C 0.9507(10) 0.3608(9) 0.5313(7) 0.084(2) Uani 1 1 d DU . .
H63A H 1.0245 0.3523 0.5166 0.126 Uiso 1 1 calc R A 1
H63B H 0.9259 0.4269 0.5008 0.126 Uiso 1 1 calc R A 1
H63C H 0.9191 0.3146 0.5205 0.126 Uiso 1 1 calc R A 1
C64 C 0.6372(10) 0.4179(8) 0.7262(9) 0.088(2) Uani 1 1 d DU A .
H64A H 0.6366 0.4346 0.6700 0.106 Uiso 1 1 calc R B 1
H64B H 0.5700 0.4411 0.7490 0.106 Uiso 1 1 calc R B 1
C65X C 0.6496(13) 0.3060(9) 0.7662(11) 0.080(2) Uani 0.710(12) 1 d PDU A 1
H65A H 0.7053 0.2799 0.7342 0.096 Uiso 0.710(12) 1 calc PR A 1
H65B H 0.6687 0.2881 0.8181 0.096 Uiso 0.710(12) 1 calc PR A 1
C66X C 0.5544(13) 0.2609(11) 0.7762(10) 0.080(2) Uani 0.710(12) 1 d PDU A 1
H66A H 0.5680 0.1899 0.8007 0.096 Uiso 0.710(12) 1 calc PR A 1
H66B H 0.5019 0.2816 0.8135 0.096 Uiso 0.710(12) 1 calc PR A 1
C67X C 0.5110(14) 0.2830(13) 0.7042(10) 0.077(3) Uani 0.710(12) 1 d PDU A 1
H67A H 0.5047 0.3531 0.6754 0.115 Uiso 0.710(12) 1 calc PR A 1
H67B H 0.4439 0.2585 0.7190 0.115 Uiso 0.710(12) 1 calc PR A 1
H67C H 0.5560 0.2518 0.6709 0.115 Uiso 0.710(12) 1 calc PR A 1
C65Y C 0.597(3) 0.347(2) 0.726(3) 0.084(2) Uani 0.290(12) 1 d PDU A 2
H65C H 0.6297 0.2921 0.7656 0.100 Uiso 0.290(12) 1 calc PR A 2
H65D H 0.6345 0.3433 0.6752 0.100 Uiso 0.290(12) 1 calc PR A 2
C66Y C 0.505(2) 0.306(3) 0.732(3) 0.082(3) Uani 0.290(12) 1 d PDU A 2
H66C H 0.4643 0.3560 0.6947 0.099 Uiso 0.290(12) 1 calc PR A 2
H66D H 0.4662 0.2945 0.7849 0.099 Uiso 0.290(12) 1 calc PR A 2
C67Y C 0.508(4) 0.213(2) 0.717(3) 0.079(4) Uani 0.290(12) 1 d PDU A 2
H67D H 0.5486 0.2200 0.6660 0.118 Uiso 0.290(12) 1 calc PR A 2
H67E H 0.4387 0.2005 0.7189 0.118 Uiso 0.290(12) 1 calc PR A 2
H67F H 0.5383 0.1591 0.7582 0.118 Uiso 0.290(12) 1 calc PR A 2
C68 C 0.7179(12) 0.4647(13) 0.8193(8) 0.115(3) Uani 1 1 d DU A .
H68A H 0.7365 0.3958 0.8495 0.138 Uiso 1 1 calc R . .
H68B H 0.7738 0.5013 0.8164 0.138 Uiso 1 1 calc R . .
C69 C 0.6267(11) 0.4960(13) 0.8663(8) 0.116(3) Uani 1 1 d DU . .
H69A H 0.5716 0.4549 0.8758 0.139 Uiso 1 1 calc R A .
H69B H 0.6033 0.5636 0.8360 0.139 Uiso 1 1 calc R . .
C70 C 0.6461(12) 0.4900(12) 0.9449(8) 0.113(3) Uani 1 1 d DU A .
H70A H 0.5800 0.5044 0.9748 0.136 Uiso 1 1 calc R . .
H70B H 0.6694 0.4220 0.9739 0.136 Uiso 1 1 calc R . .
C71 C 0.7169(11) 0.5501(11) 0.9468(9) 0.104(3) Uani 1 1 d DU . .
H71A H 0.7543 0.5813 0.8939 0.156 Uiso 1 1 calc R A .
H71B H 0.7647 0.5102 0.9816 0.156 Uiso 1 1 calc R . .
H71C H 0.6799 0.5998 0.9661 0.156 Uiso 1 1 calc R . .
C72X C 0.6907(12) 0.5882(8) 0.6967(12) 0.072(3) Uani 0.701(10) 1 d PDU A 1
H72A H 0.6802 0.6065 0.6423 0.086 Uiso 0.701(10) 1 calc PR A 1
H72B H 0.6253 0.6037 0.7269 0.086 Uiso 0.701(10) 1 calc PR A 1
C73X C 0.7626(12) 0.6482(8) 0.6956(10) 0.072(3) Uani 0.701(10) 1 d PDU A 1
H73A H 0.8258 0.6399 0.6600 0.087 Uiso 0.701(10) 1 calc PR A 1
H73B H 0.7792 0.6264 0.7487 0.087 Uiso 0.701(10) 1 calc PR A 1
C74X C 0.7234(13) 0.7604(9) 0.6679(9) 0.073(3) Uani 0.701(10) 1 d PDU A 1
H74A H 0.6590 0.7686 0.7023 0.087 Uiso 0.701(10) 1 calc PR A 1
H74B H 0.7738 0.7964 0.6738 0.087 Uiso 0.701(10) 1 calc PR A 1
C72Y C 0.717(3) 0.566(2) 0.6514(18) 0.073(3) Uani 0.299(10) 1 d PDU A 2
H72C H 0.7137 0.5405 0.6109 0.087 Uiso 0.299(10) 1 calc PR A 2
H72D H 0.6524 0.6056 0.6574 0.087 Uiso 0.299(10) 1 calc PR A 2
C73Y C 0.7965(19) 0.6310(13) 0.6189(19) 0.074(3) Uani 0.299(10) 1 d PDU A 2
H73C H 0.8533 0.6010 0.5906 0.089 Uiso 0.299(10) 1 calc PR A 2
H73D H 0.8215 0.6340 0.6633 0.089 Uiso 0.299(10) 1 calc PR A 2
C74Y C 0.774(2) 0.7337(14) 0.5643(17) 0.075(3) Uani 0.299(10) 1 d PDU A 2
H74C H 0.8404 0.7622 0.5426 0.090 Uiso 0.299(10) 1 calc PR A 2
H74D H 0.7499 0.7297 0.5201 0.090 Uiso 0.299(10) 1 calc PR A 2
C75 C 0.7074(9) 0.8009(9) 0.5881(7) 0.079(3) Uani 1 1 d DU . .
O1S O 0.9668(9) 0.4771(9) 0.2968(7) 0.0405(19) Uani 0.50 1 d PU . .
C1S C 0.9382(15) 0.5285(13) 0.2168(11) 0.041(2) Uani 0.50 1 d PU . .
H1S1 H 0.8751 0.5713 0.2200 0.049 Uiso 0.50 1 calc PR . .
H1S2 H 0.9927 0.5690 0.1810 0.049 Uiso 0.50 1 calc PR . .
C2S C 0.9233(15) 0.4602(13) 0.1876(11) 0.042(2) Uani 0.50 1 d PU . .
H2S1 H 0.9795 0.4578 0.1447 0.051 Uiso 0.50 1 calc PR . .
H2S2 H 0.8587 0.4776 0.1670 0.051 Uiso 0.50 1 calc PR . .
C3S C 0.9204(15) 0.3617(13) 0.2563(10) 0.040(2) Uani 0.50 1 d PU . .
H3S1 H 0.8565 0.3329 0.2640 0.048 Uiso 0.50 1 calc PR . .
H3S2 H 0.9781 0.3166 0.2457 0.048 Uiso 0.50 1 calc PR . .
C4S C 0.9269(14) 0.3797(13) 0.3265(11) 0.039(2) Uani 0.50 1 d PU . .
H4S1 H 0.9735 0.3292 0.3580 0.046 Uiso 0.50 1 calc PR . .
H4S2 H 0.8592 0.3795 0.3595 0.046 Uiso 0.50 1 calc PR . .
C7S C 0.8465(11) 0.0816(11) 0.9852(9) 0.024(2) Uani 0.50 1 d PU . .
H7S1 H 0.8489 0.0734 1.0395 0.029 Uiso 0.50 1 calc PR . .
H7S2 H 0.8318 0.0194 0.9856 0.029 Uiso 0.50 1 calc PR . .
C6S C 0.9474(12) 0.1119(12) 0.9326(10) 0.038(2) Uani 0.50 1 d PU . .
H5S1 H 1.0008 0.1011 0.9642 0.045 Uiso 0.50 1 calc PR . .
H5S2 H 0.9691 0.0750 0.8978 0.045 Uiso 0.50 1 calc PR . .
C5S C 0.9282(10) 0.2135(12) 0.8877(10) 0.035(2) Uani 0.50 1 d PDU . .
H6S1 H 0.9672 0.2306 0.8339 0.042 Uiso 0.50 1 calc PR . .
H6S2 H 0.9482 0.2531 0.9125 0.042 Uiso 0.50 1 calc PR . .
O2S O 0.8173(8) 0.2309(8) 0.8861(7) 0.045(2) Uani 0.50 1 d PDU . .
C8S C 0.7635(11) 0.1619(11) 0.9525(8) 0.028(2) Uani 0.50 1 d PDU . .
H8S1 H 0.7121 0.1363 0.9374 0.034 Uiso 0.50 1 calc PR . .
H8S2 H 0.7293 0.1906 0.9915 0.034 Uiso 0.50 1 calc PR . .

loop_
_atom_site_aniso_label
_atom_site_aniso_U_11
_atom_site_aniso_U_22
_atom_site_aniso_U_33
_atom_site_aniso_U_23
_atom_site_aniso_U_13
_atom_site_aniso_U_12
N60 0.100(4) 0.060(4) 0.116(5) -0.025(4) -0.043(4) -0.006(3)
V1 0.0125(7) 0.0181(7) 0.0167(7) -0.0088(5) -0.0022(5) -0.0006(5)
V2 0.0212(7) 0.0235(7) 0.0167(7) -0.0076(6) -0.0033(6) -0.0027(6)
V3 0.0160(7) 0.0288(8) 0.0234(8) -0.0157(6) 0.0008(6) -0.0016(6)
V4 0.0134(7) 0.0181(7) 0.0205(7) -0.0103(6) -0.0030(5) -0.0009(5)
Cl1 0.0339(12) 0.0350(12) 0.0268(11) -0.0065(9) -0.0134(9) -0.0015(9)
Cl2 0.0203(11) 0.0497(14) 0.0540(15) -0.0344(12) 0.0012(10) 0.0032(10)
Cl3 0.0203(10) 0.0236(10) 0.0340(11) -0.0164(9) -0.0049(8) -0.0041(8)
O1 0.019(3) 0.020(3) 0.015(3) -0.009(2) -0.004(2) -0.002(2)
O2 0.019(3) 0.023(3) 0.015(3) -0.009(2) 0.000(2) -0.004(2)
O3 0.028(3) 0.035(3) 0.024(3) -0.011(3) -0.007(3) 0.000(3)
O4 0.031(3) 0.046(4) 0.035(4) -0.020(3) 0.004(3) -0.005(3)
O5 0.035(3) 0.030(3) 0.025(3) -0.011(3) 0.001(3) -0.003(3)
O6 0.032(3) 0.049(4) 0.037(4) -0.026(3) -0.002(3) -0.007(3)
N21 0.027(4) 0.018(3) 0.019(4) -0.006(3) -0.007(3) 0.001(3)
N22 0.018(3) 0.023(3) 0.020(4) -0.010(3) -0.007(3) 0.000(3)
N23 0.016(3) 0.018(3) 0.020(3) -0.008(3) -0.003(3) 0.000(3)
N31 0.016(3) 0.024(3) 0.021(3) -0.012(3) -0.001(3) 0.001(3)
N32 0.014(3) 0.021(3) 0.022(3) -0.009(3) -0.005(3) 0.003(3)
N33 0.017(4) 0.020(3) 0.022(3) -0.012(3) -0.005(3) -0.001(3)
N41 0.018(3) 0.028(4) 0.017(4) -0.006(3) -0.008(3) 0.002(3)
N42 0.015(3) 0.022(3) 0.023(4) -0.008(3) -0.003(3) 0.000(3)
N43 0.015(3) 0.022(3) 0.023(4) -0.014(3) -0.001(3) -0.004(3)
N51 0.017(3) 0.023(4) 0.029(4) -0.014(3) -0.006(3) 0.003(3)
N52 0.013(3) 0.022(3) 0.021(3) -0.011(3) -0.002(3) 0.002(3)
N53 0.014(3) 0.019(3) 0.022(3) -0.011(3) -0.006(3) -0.001(3)
C1 0.034(6) 0.042(6) 0.026(5) -0.017(5) -0.011(4) 0.007(4)
C2 0.031(5) 0.055(6) 0.040(6) -0.029(5) 0.010(4) -0.016(5)
C3 0.046(6) 0.047(6) 0.050(6) -0.019(5) -0.019(5) 0.005(5)
C4 0.043(6) 0.044(6) 0.071(8) -0.011(6) 0.004(6) -0.011(5)
C5 0.041(7) 0.064(8) 0.076(8) -0.025(7) 0.010(6) -0.010(6)
C6 0.028(6) 0.063(8) 0.071(8) -0.014(7) 0.010(5) -0.009(5)
C7 0.035(6) 0.067(7) 0.047(6) -0.022(6) -0.002(5) -0.001(5)
C8 0.031(5) 0.045(6) 0.026(5) -0.008(4) 0.011(4) -0.013(5)
C9 0.030(5) 0.042(5) 0.030(5) -0.020(4) 0.004(4) -0.011(4)
C10 0.049(6) 0.039(6) 0.041(6) -0.006(5) -0.016(5) -0.009(5)
C11 0.061(7) 0.043(6) 0.038(6) -0.024(5) -0.013(5) -0.009(5)
C12 0.080(8) 0.042(6) 0.026(5) -0.009(5) -0.018(5) -0.008(5)
C13 0.065(7) 0.057(7) 0.052(7) -0.041(6) 0.001(6) 0.002(6)
C14 0.048(6) 0.050(6) 0.046(6) -0.022(5) -0.007(5) -0.003(5)
C21 0.040(5) 0.023(5) 0.028(5) -0.009(4) -0.008(4) 0.001(4)
C22 0.092(8) 0.027(5) 0.027(5) -0.006(4) -0.016(5) -0.004(5)
C23 0.128(11) 0.022(5) 0.035(6) -0.002(5) -0.019(6) -0.010(6)
C24 0.127(10) 0.018(5) 0.038(6) -0.007(5) -0.010(6) -0.015(6)
C25 0.062(6) 0.022(5) 0.027(5) -0.012(4) -0.007(4) 0.000(4)
C26 0.031(5) 0.018(4) 0.025(4) -0.011(4) -0.003(4) -0.003(3)
C31 0.014(4) 0.023(4) 0.025(4) -0.012(4) -0.007(3) 0.002(3)
C32 0.016(4) 0.032(5) 0.032(5) -0.015(4) 0.003(4) -0.002(3)
C33 0.010(4) 0.041(5) 0.052(6) -0.022(5) 0.004(4) -0.002(4)
C34 0.027(5) 0.030(5) 0.052(6) -0.019(5) -0.014(4) -0.005(4)
C35 0.021(4) 0.024(4) 0.030(5) -0.013(4) -0.005(4) -0.003(3)
C36 0.016(4) 0.020(4) 0.024(4) -0.006(4) -0.005(3) 0.001(3)
C41 0.019(4) 0.036(5) 0.024(5) -0.014(4) -0.008(4) -0.001(4)
C42 0.026(5) 0.043(5) 0.021(4) -0.006(4) -0.009(4) -0.006(4)
C43 0.028(5) 0.073(7) 0.034(5) -0.028(5) -0.015(4) -0.003(5)
C44 0.022(5) 0.059(6) 0.030(5) -0.017(5) -0.006(4) -0.015(4)
C45 0.017(4) 0.048(5) 0.029(5) -0.018(4) 0.001(4) -0.010(4)
C46 0.018(4) 0.029(4) 0.019(4) -0.012(4) -0.005(3) 0.000(3)
C51 0.022(4) 0.026(5) 0.033(5) -0.018(4) -0.006(4) 0.001(3)
C52 0.018(4) 0.039(5) 0.068(7) -0.038(5) -0.002(4) 0.003(4)
C53 0.030(5) 0.037(6) 0.093(8) -0.048(6) -0.005(5) 0.006(4)
C54 0.033(5) 0.027(5) 0.085(8) -0.030(5) -0.020(5) 0.001(4)
C55 0.025(5) 0.022(5) 0.048(5) -0.017(4) -0.010(4) 0.001(4)
C56 0.023(4) 0.027(5) 0.032(5) -0.020(4) -0.009(4) 0.001(3)
C60X 0.102(4) 0.059(4) 0.116(5) -0.027(4) -0.043(4) -0.006(3)
C61X 0.100(4) 0.059(4) 0.116(5) -0.027(4) -0.044(4) -0.008(4)
C62X 0.098(4) 0.058(4) 0.115(5) -0.028(4) -0.045(4) -0.009(4)
C60Y 0.101(4) 0.060(4) 0.116(5) -0.027(4) -0.042(4) -0.006(3)
C61Y 0.100(4) 0.057(4) 0.117(5) -0.027(4) -0.043(4) -0.008(3)
C62Y 0.099(4) 0.058(4) 0.116(5) -0.030(4) -0.044(4) -0.009(3)
C63 0.093(5) 0.057(5) 0.115(5) -0.029(4) -0.047(4) -0.009(4)
C64 0.102(4) 0.059(4) 0.110(5) -0.024(4) -0.045(4) -0.005(3)
C65X 0.100(5) 0.057(4) 0.099(5) -0.032(4) -0.049(4) -0.003(4)
C66X 0.098(5) 0.059(4) 0.098(5) -0.031(4) -0.046(4) -0.003(4)
C67X 0.099(6) 0.055(6) 0.095(6) -0.034(6) -0.041(5) -0.009(5)
C65Y 0.100(5) 0.060(4) 0.101(5) -0.028(4) -0.045(4) -0.001(4)
C66Y 0.100(5) 0.059(5) 0.099(6) -0.030(5) -0.043(5) -0.001(4)
C67Y 0.096(8) 0.060(7) 0.090(8) -0.029(6) -0.042(7) 0.001(6)
C68 0.100(7) 0.137(8) 0.118(7) -0.057(6) -0.041(6) 0.020(6)
C69 0.100(7) 0.135(8) 0.119(7) -0.054(6) -0.041(6) 0.022(6)
C70 0.095(7) 0.131(8) 0.115(7) -0.051(6) -0.041(6) 0.030(5)
C71 0.094(8) 0.119(9) 0.102(8) -0.053(7) -0.034(7) 0.036(6)
C72X 0.053(5) 0.079(6) 0.081(6) -0.017(5) -0.030(5) -0.001(4)
C73X 0.054(5) 0.079(5) 0.082(6) -0.020(5) -0.030(5) -0.001(4)
C74X 0.050(5) 0.080(5) 0.086(6) -0.024(5) -0.026(5) 0.000(4)
C72Y 0.053(6) 0.080(6) 0.082(7) -0.019(6) -0.031(6) -0.001(5)
C73Y 0.055(5) 0.083(6) 0.082(6) -0.020(5) -0.030(5) -0.003(4)
C74Y 0.053(6) 0.084(6) 0.083(6) -0.018(5) -0.031(5) -0.005(4)
C75 0.054(5) 0.084(5) 0.087(6) -0.014(5) -0.028(5) -0.001(4)
O1S 0.040(5) 0.044(5) 0.039(4) -0.014(4) -0.011(4) -0.007(4)
C1S 0.039(5) 0.044(5) 0.038(4) -0.012(4) -0.009(4) -0.006(4)
C2S 0.043(5) 0.048(5) 0.035(4) -0.013(4) -0.008(4) -0.008(4)
C3S 0.043(5) 0.045(5) 0.034(5) -0.015(4) -0.006(4) -0.006(4)
C4S 0.041(5) 0.042(5) 0.035(4) -0.014(4) -0.009(4) -0.005(4)
C7S 0.018(4) 0.030(4) 0.017(4) -0.005(3) 0.004(3) 0.000(3)
C6S 0.021(4) 0.036(4) 0.028(5) 0.007(4) 0.011(4) 0.006(3)
C5S 0.023(4) 0.032(4) 0.028(5) 0.001(4) 0.010(4) 0.003(3)
O2S 0.023(4) 0.039(4) 0.038(4) 0.008(3) 0.010(3) 0.009(3)
C8S 0.020(4) 0.032(5) 0.022(4) -0.005(4) 0.005(3) 0.003(3)

loop_
_atom_type_symbol
_atom_type_description
_atom_type_scat_dispersion_real
_atom_type_scat_dispersion_imag
_atom_type_scat_source
C C 0.0033 0.0016 'International Tables Vol C Tables 4.2.6.8 and 6.1.1.4'
H H 0.0000 0.0000 'International Tables Vol C Tables 4.2.6.8 and 6.1.1.4'
N N 0.0061 0.0033 'International Tables Vol C Tables 4.2.6.8 and 6.1.1.4'
O O 0.0106 0.0060 'International Tables Vol C Tables 4.2.6.8 and 6.1.1.4'
Cl Cl 0.1484 0.1585 'International Tables Vol C Tables 4.2.6.8 and 6.1.1.4'
V V 0.3005 0.5294 'International Tables Vol C Tables 4.2.6.8 and 6.1.1.4'

loop_
_geom_angle_atom_site_label_1
_geom_angle_atom_site_label_2
_geom_angle_atom_site_label_3
_geom_angle
_geom_angle_site_symmetry_1
_geom_angle_site_symmetry_3
C60Y N60 C60X 27(3) . .
C60Y N60 C64 104.0(10) . .
C60X N60 C64 101(3) . .
C60Y N60 C72X 123.3(12) . .
C60X N60 C72X 102.0(19) . .
C64 N60 C72X 112.8(9) . .
C60Y N60 C68 105.9(10) . .
C60X N60 C68 130(4) . .
C64 N60 C68 114.0(11) . .
C72X N60 C68 96.8(11) . .
C60Y N60 C72Y 96.5(18) . .
C60X N60 C72Y 70(3) . .
C64 N60 C72Y 100.2(13) . .
C72X N60 C72Y 37.0(16) . .
C68 N60 C72Y 132.1(18) . .
O1 V1 O1 68.0(2) . 2_656
O1 V1 O2 146.11(19) . .
O1 V1 O2 145.88(19) 2_656 .
O1 V1 N42 125.0(2) . .
O1 V1 N42 77.5(2) 2_656 .
O2 V1 N42 77.6(2) . .
O1 V1 N32 77.2(2) . .
O1 V1 N32 124.5(2) 2_656 .
O2 V1 N32 77.9(2) . .
N42 V1 N32 155.5(2) . .
O1 V1 N52 125.5(2) . .
O1 V1 N52 76.8(2) 2_656 .
O2 V1 N52 77.4(2) . .
N42 V1 N52 83.4(2) . .
N32 V1 N52 91.2(2) . .
O1 V1 N22 77.3(2) . .
O1 V1 N22 126.7(2) 2_656 .
O2 V1 N22 77.1(2) . .
N42 V1 N22 92.0(2) . .
N32 V1 N22 82.6(2) . .
N52 V1 N22 154.5(2) . .
O2 V2 O5 92.5(2) . .
O2 V2 O3 92.4(2) . .
O5 V2 O3 92.9(2) . .
O2 V2 N21 83.9(2) . .
O5 V2 N21 176.4(2) . .
O3 V2 N21 87.9(2) . .
O2 V2 N41 84.6(2) . .
O5 V2 N41 88.1(2) . .
O3 V2 N41 176.9(2) . .
N21 V2 N41 90.9(2) . .
O2 V2 Cl1 174.97(16) . .
O5 V2 Cl1 91.60(17) . .
O3 V2 Cl1 90.19(16) . .
N21 V2 Cl1 91.94(17) . .
N41 V2 Cl1 92.73(17) . .
O2 V3 O4 94.0(2) . .
O2 V3 O6 92.0(2) . .
O4 V3 O6 93.0(2) . .
O2 V3 N51 85.0(2) . .
O4 V3 N51 177.3(2) . .
O6 V3 N51 89.6(2) . .
O2 V3 N31 84.1(2) . .
O4 V3 N31 87.9(2) . .
O6 V3 N31 176.1(2) . .
N51 V3 N31 89.5(2) . .
O2 V3 Cl2 175.80(16) . .
O4 V3 Cl2 88.78(19) . .
O6 V3 Cl2 91.03(18) . .
N51 V3 Cl2 92.08(17) . .
N31 V3 Cl2 92.82(17) . .
O1 V4 N33 84.8(2) . .
O1 V4 N43 84.5(2) . .
N33 V4 N43 90.4(2) . .
O1 V4 N23 85.3(2) . .
N33 V4 N23 87.1(2) . .
N43 V4 N23 169.7(2) . .
O1 V4 N53 83.0(2) . .
N33 V4 N53 167.6(2) . .
N43 V4 N53 90.7(2) . .
N23 V4 N53 89.6(2) . .
O1 V4 Cl3 178.61(17) . .
N33 V4 Cl3 96.43(17) . .
N43 V4 Cl3 94.78(16) . .
N23 V4 Cl3 95.40(17) . .
N53 V4 Cl3 95.81(16) . .
V4 O1 V1 124.1(2) . .
V4 O1 V1 123.9(2) . 2_656
V1 O1 V1 112.0(2) . 2_656
V2 O2 V3 123.0(2) . .
V2 O2 V1 118.8(2) . .
V3 O2 V1 118.1(2) . .
C1 O3 V2 132.7(6) . .
C1 O4 V3 133.1(6) . .
C8 O5 V2 133.4(6) . .
C8 O6 V3 135.5(6) . .
N22 N21 C21 107.4(6) . .
N22 N21 V2 115.1(4) . .
C21 N21 V2 133.2(5) . .
N21 N22 N23 112.4(6) . .
N21 N22 V1 122.3(4) . .
N23 N22 V1 124.0(4) . .
N22 N23 C26 107.2(6) . .
N22 N23 V4 112.6(4) . .
C26 N23 V4 138.7(5) . .
N32 N31 C31 107.3(5) . .
N32 N31 V3 115.1(4) . .
C31 N31 V3 133.6(5) . .
N31 N32 N33 111.8(5) . .
N31 N32 V1 122.7(4) . .
N33 N32 V1 124.1(4) . .
N32 N33 C36 106.2(5) . .
N32 N33 V4 112.5(4) . .
C36 N33 V4 139.9(5) . .
N42 N41 C41 107.4(6) . .
N42 N41 V2 113.5(4) . .
C41 N41 V2 134.6(5) . .
N41 N42 N43 111.8(6) . 2_656
N41 N42 V1 123.3(5) . .
N43 N42 V1 124.1(5) 2_656 .
N42 N43 C46 106.3(6) 2_656 .
N42 N43 V4 112.9(4) 2_656 .
C46 N43 V4 140.1(5) . .
N52 N51 C51 105.5(6) . .
N52 N51 V3 114.3(4) . .
C51 N51 V3 137.9(5) . .
N53 N52 N51 113.0(5) 2_656 .
N53 N52 V1 124.6(4) 2_656 .
N51 N52 V1 122.4(4) . .
N52 N53 C56 106.9(6) 2_656 .
N52 N53 V4 111.9(4) 2_656 .
C56 N53 V4 140.4(5) . .
O4 C1 O3 126.8(9) . .
O4 C1 C2 117.5(8) . .
O3 C1 C2 115.7(8) . .
C3 C2 C7 117.7(9) . .
C3 C2 C1 123.1(9) . .
C7 C2 C1 119.2(9) . .
C2 C3 C4 122.6(10) . .
C2 C3 H3 118.7 . .
C4 C3 H3 118.7 . .
C3 C4 C5 117.6(10) . .
C3 C4 H4 121.2 . .
C5 C4 H4 121.2 . .
C6 C5 C4 121.0(10) . .
C6 C5 H5 119.5 . .
C4 C5 H5 119.5 . .
C5 C6 C7 121.7(11) . .
C5 C6 H6 119.2 . .
C7 C6 H6 119.2 . .
C6 C7 C2 119.3(10) . .
C6 C7 H7 120.4 . .
C2 C7 H7 120.4 . .
O6 C8 O5 124.0(9) . .
O6 C8 C9 118.5(8) . .
O5 C8 C9 117.5(8) . .
C10 C9 C14 118.2(8) . .
C10 C9 C8 123.3(8) . .
C14 C9 C8 118.3(8) . .
C9 C10 C11 121.8(9) . .
C9 C10 H10 119.1 . .
C11 C10 H10 119.1 . .
C12 C11 C10 120.6(9) . .
C12 C11 H11 119.7 . .
C10 C11 H11 119.7 . .
C11 C12 C13 119.0(9) . .
C11 C12 H12 120.5 . .
C13 C12 H12 120.5 . .
C12 C13 C14 122.2(10) . .
C12 C13 H13 118.9 . .
C14 C13 H13 118.9 . .
C13 C14 C9 118.1(9) . .
C13 C14 H14 120.9 . .
C9 C14 H14 120.9 . .
N21 C21 C22 131.7(8) . .
N21 C21 C26 106.0(7) . .
C22 C21 C26 122.2(8) . .
C23 C22 C21 116.6(9) . .
C23 C22 H22 121.7 . .
C21 C22 H22 121.7 . .
C22 C23 C24 122.0(9) . .
C22 C23 H23 119.0 . .
C24 C23 H23 119.0 . .
C25 C24 C23 122.0(9) . .
C25 C24 H24 119.0 . .
C23 C24 H24 119.0 . .
C24 C25 C26 116.8(8) . .
C24 C25 H25 121.6 . .
C26 C25 H25 121.6 . .
N23 C26 C25 132.8(7) . .
N23 C26 C21 107.0(6) . .
C25 C26 C21 120.3(7) . .
N31 C31 C32 131.2(7) . .
N31 C31 C36 106.7(6) . .
C32 C31 C36 122.1(7) . .
C33 C32 C31 116.5(7) . .
C33 C32 H32 121.7 . .
C31 C32 H32 121.7 . .
C32 C33 C34 122.2(7) . .
C32 C33 H33 118.9 . .
C34 C33 H33 118.9 . .
C35 C34 C33 121.7(7) . .
C35 C34 H34 119.2 . .
C33 C34 H34 119.2 . .
C34 C35 C36 116.1(7) . .
C34 C35 H35 122.0 . .
C36 C35 H35 122.0 . .
N33 C36 C31 108.0(6) . .
N33 C36 C35 130.6(7) . .
C31 C36 C35 121.4(7) . .
N41 C41 C42 130.9(7) . .
N41 C41 C46 107.3(6) . 2_656
C42 C41 C46 121.8(7) . 2_656
C43 C42 C41 116.1(8) . .
C43 C42 H42 121.9 . .
C41 C42 H42 121.9 . .
C42 C43 C44 122.2(8) . 2_656
C42 C43 H43 118.9 . .
C44 C43 H43 118.9 2_656 .
C45 C44 C43 121.4(8) . 2_656
C45 C44 H44 119.3 . .
C43 C44 H44 119.3 2_656 .
C46 C45 C44 117.5(8) . .
C46 C45 H45 121.3 . .
C44 C45 H45 121.3 . .
C45 C46 N43 131.9(7) . .
C45 C46 C41 121.0(7) . 2_656
N43 C46 C41 107.2(6) . 2_656
N51 C51 C52 131.4(7) . .
N51 C51 C56 108.0(6) . 2_656
C52 C51 C56 120.6(7) . 2_656
C53 C52 C51 116.3(8) . .
C53 C52 H52 121.9 . .
C51 C52 H52 121.9 . .
C52 C53 C54 122.8(8) . 2_656
C52 C53 H53 118.6 . .
C54 C53 H53 118.6 2_656 .
C55 C54 C53 121.8(8) . 2_656
C55 C54 H54 119.1 . .
C53 C54 H54 119.1 2_656 .
C54 C55 C56 117.0(8) . .
C54 C55 H55 121.5 . .
C56 C55 H55 121.5 . .
N53 C56 C55 132.0(7) . .
N53 C56 C51 106.5(6) . 2_656
C55 C56 C51 121.4(7) . 2_656
N60 C60X C61X 123(2) . .
N60 C60X H60A 106.6 . .
C61X C60X H60A 106.6 . .
N60 C60X H60B 106.6 . .
C61X C60X H60B 106.6 . .
H60A C60X H60B 106.6 . .
C62X C61X C60X 123(2) . .
C62X C61X H61A 106.7 . .
C60X C61X H61A 106.7 . .
C62X C61X H61B 106.7 . .
C60X C61X H61B 106.7 . .
H61A C61X H61B 106.6 . .
C61X C62X C63 133(2) . .
C61X C62X H62A 104.0 . .
C63 C62X H62A 104.0 . .
C61X C62X H62B 104.0 . .
C63 C62X H62B 104.0 . .
H62A C62X H62B 105.5 . .
N60 C60Y C61Y 115.7(11) . .
N60 C60Y H60C 108.4 . .
C61Y C60Y H60C 108.4 . .
N60 C60Y H60D 108.4 . .
C61Y C60Y H60D 108.4 . .
H60C C60Y H60D 107.4 . .
C62Y C61Y C60Y 115.0(12) . .
C62Y C61Y H61C 108.5 . .
C60Y C61Y H61C 108.5 . .
C62Y C61Y H61D 108.5 . .
C60Y C61Y H61D 108.5 . .
H61C C61Y H61D 107.5 . .
C61Y C62Y C63 122.8(12) . .
C61Y C62Y H62C 106.6 . .
C63 C62Y H62C 106.6 . .
C61Y C62Y H62D 106.6 . .
C63 C62Y H62D 106.6 . .
H62C C62Y H62D 106.6 . .
C62Y C63 C62X 22(2) . .
C62Y C63 H63A 107.5 . .
C62X C63 H63A 109.5 . .
C62Y C63 H63B 90.9 . .
C62X C63 H63B 109.5 . .
H63A C63 H63B 109.5 . .
C62Y C63 H63C 127.9 . .
C62X C63 H63C 109.5 . .
H63A C63 H63C 109.5 . .
H63B C63 H63C 109.5 . .
C65Y C64 N60 159(2) . .
C65Y C64 C65X 44(2) . .
N60 C64 C65X 117.1(10) . .
C65Y C64 H64A 76.3 . .
N60 C64 H64A 108.0 . .
C65X C64 H64A 108.0 . .
C65Y C64 H64B 89.6 . .
N60 C64 H64B 108.0 . .
C65X C64 H64B 108.0 . .
H64A C64 H64B 107.3 . .
C66X C65X C64 112.2(12) . .
C66X C65X H65A 109.2 . .
C64 C65X H65A 109.2 . .
C66X C65X H65B 109.2 . .
C64 C65X H65B 109.2 . .
H65A C65X H65B 107.9 . .
C67X C66X C65X 117.1(14) . .
C67X C66X H66A 108.0 . .
C65X C66X H66A 108.0 . .
C67X C66X H66B 108.0 . .
C65X C66X H66B 108.0 . .
H66A C66X H66B 107.3 . .
C64 C65Y C66Y 147(3) . .
C64 C65Y H65C 100.0 . .
C66Y C65Y H65C 100.0 . .
C64 C65Y H65D 100.0 . .
C66Y C65Y H65D 100.0 . .
H65C C65Y H65D 104.2 . .
C65Y C66Y C67Y 121(2) . .
C65Y C66Y H66C 107.0 . .
C67Y C66Y H66C 107.0 . .
C65Y C66Y H66D 107.0 . .
C67Y C66Y H66D 107.0 . .
H66C C66Y H66D 106.7 . .
C66Y C67Y H67D 109.5 . .
C66Y C67Y H67E 109.5 . .
H67D C67Y H67E 109.5 . .
C66Y C67Y H67F 109.5 . .
H67D C67Y H67F 109.5 . .
H67E C67Y H67F 109.5 . .
C69 C68 N60 121.1(11) . .
C69 C68 H68A 107.0 . .
N60 C68 H68A 107.0 . .
C69 C68 H68B 107.0 . .
N60 C68 H68B 107.0 . .
H68A C68 H68B 106.8 . .
C68 C69 C70 112.9(11) . .
C68 C69 H69A 109.0 . .
C70 C69 H69A 109.0 . .
C68 C69 H69B 109.0 . .
C70 C69 H69B 109.0 . .
H69A C69 H69B 107.8 . .
C71 C70 C69 119.8(14) . .
C71 C70 H70A 107.4 . .
C69 C70 H70A 107.4 . .
C71 C70 H70B 107.4 . .
C69 C70 H70B 107.4 . .
H70A C70 H70B 106.9 . .
C70 C71 H71A 109.5 . .
C70 C71 H71B 109.5 . .
H71A C71 H71B 109.5 . .
C70 C71 H71C 109.5 . .
H71A C71 H71C 109.5 . .
H71B C71 H71C 109.5 . .
C73X C72X N60 117.7(11) . .
C73X C72X H72A 107.9 . .
N60 C72X H72A 107.9 . .
C73X C72X H72B 107.9 . .
N60 C72X H72B 107.9 . .
H72A C72X H72B 107.2 . .
C72X C73X C74X 113.5(11) . .
C72X C73X H73A 108.9 . .
C74X C73X H73A 108.9 . .
C72X C73X H73B 108.9 . .
C74X C73X H73B 108.9 . .
H73A C73X H73B 107.7 . .
C75 C74X C73X 112.8(12) . .
C75 C74X H74A 109.0 . .
C73X C74X H74A 109.0 . .
C75 C74X H74B 109.0 . .
C73X C74X H74B 109.0 . .
H74A C74X H74B 107.8 . .
C73Y C72Y N60 122.7(19) . .
C73Y C72Y H72C 106.6 . .
N60 C72Y H72C 106.6 . .
C73Y C72Y H72D 106.6 . .
N60 C72Y H72D 106.6 . .
H72C C72Y H72D 106.6 . .
C72Y C73Y C74Y 119.8(19) . .
C72Y C73Y H73C 107.4 . .
C74Y C73Y H73C 107.4 . .
C72Y C73Y H73D 107.4 . .
C74Y C73Y H73D 107.4 . .
H73C C73Y H73D 106.9 . .
C75 C74Y C73Y 123(2) . .
C75 C74Y H74C 106.6 . .
C73Y C74Y H74C 106.6 . .
C75 C74Y H74D 106.6 . .
C73Y C74Y H74D 106.6 . .
H74C C74Y H74D 106.6 . .
C74Y C75 C74X 95.8(16) . .
C4S O1S C1S 104.6(12) . .
C2S C1S O1S 109.7(15) . .
C2S C1S H1S1 109.7 . .
O1S C1S H1S1 109.7 . .
C2S C1S H1S2 109.7 . .
O1S C1S H1S2 109.7 . .
H1S1 C1S H1S2 108.2 . .
C1S C2S C3S 106.8(15) . .
C1S C2S H2S1 110.4 . .
C3S C2S H2S1 110.4 . .
C1S C2S H2S2 110.4 . .
C3S C2S H2S2 110.4 . .
H2S1 C2S H2S2 108.6 . .
C4S C3S C2S 106.9(15) . .
C4S C3S H3S1 110.3 . .
C2S C3S H3S1 110.3 . .
C4S C3S H3S2 110.3 . .
C2S C3S H3S2 110.3 . .
H3S1 C3S H3S2 108.6 . .
C3S C4S O1S 106.0(14) . .
C3S C4S H4S1 110.5 . .
O1S C4S H4S1 110.5 . .
C3S C4S H4S2 110.5 . .
O1S C4S H4S2 110.5 . .
H4S1 C4S H4S2 108.7 . .
C6S C7S C8S 107.6(12) . .
C6S C7S H7S1 110.2 . .
C8S C7S H7S1 110.2 . .
C6S C7S H7S2 110.2 . .
C8S C7S H7S2 110.2 . .
H7S1 C7S H7S2 108.5 . .
C5S C6S C7S 104.8(13) . .
C5S C6S H5S1 110.8 . .
C7S C6S H5S1 110.8 . .
C5S C6S H5S2 110.8 . .
C7S C6S H5S2 110.8 . .
H5S1 C6S H5S2 108.9 . .
C6S C5S O2S 106.4(13) . .
C6S C5S H6S1 110.5 . .
O2S C5S H6S1 110.5 . .
C6S C5S H6S2 110.5 . .
O2S C5S H6S2 110.5 . .
H6S1 C5S H6S2 108.6 . .
C8S O2S C5S 110.8(11) . .
O2S C8S C7S 103.9(11) . .
O2S C8S H8S1 111.0 . .
C7S C8S H8S1 111.0 . .
O2S C8S H8S2 111.0 . .
C7S C8S H8S2 111.0 . .
H8S1 C8S H8S2 109.0 . .

loop_
_geom_bond_atom_site_label_1
_geom_bond_atom_site_label_2
_geom_bond_distance
_geom_bond_site_symmetry_2
N60 C60Y 1.461(12) .
N60 C60X 1.472(15) .
N60 C64 1.495(11) .
N60 C72X 1.564(12) .
N60 C68 1.564(13) .
N60 C72Y 1.572(14) .
V1 O1 2.016(4) .
V1 O1 2.025(5) 2_656
V1 O2 2.051(5) .
V1 N42 2.135(6) .
V1 N32 2.146(6) .
V1 N52 2.148(6) .
V1 N22 2.167(6) .
V2 O2 1.886(5) .
V2 O5 2.012(5) .
V2 O3 2.034(6) .
V2 N21 2.121(6) .
V2 N41 2.145(6) .
V2 Cl1 2.355(2) .
V3 O2 1.905(5) .
V3 O4 1.974(6) .
V3 O6 1.998(6) .
V3 N51 2.117(6) .
V3 N31 2.118(6) .
V3 Cl2 2.356(2) .
V4 O1 1.793(5) .
V4 N33 2.122(6) .
V4 N43 2.131(6) .
V4 N23 2.132(6) .
V4 N53 2.145(6) .
V4 Cl3 2.354(2) .
O1 V1 2.025(5) 2_656
O3 C1 1.237(10) .
O4 C1 1.215(10) .
O5 C8 1.242(10) .
O6 C8 1.229(11) .
N21 N22 1.323(8) .
N21 C21 1.377(10) .
N22 N23 1.332(8) .
N23 C26 1.362(10) .
N31 N32 1.327(8) .
N31 C31 1.375(9) .
N32 N33 1.347(8) .
N33 C36 1.371(9) .
N41 N42 1.338(8) .
N41 C41 1.352(9) .
N42 N43 1.340(8) 2_656
N43 N42 1.340(8) 2_656
N43 C46 1.375(9) .
N51 N52 1.336(8) .
N51 C51 1.374(9) .
N52 N53 1.331(8) 2_656
N53 N52 1.331(8) 2_656
N53 C56 1.368(9) .
C1 C2 1.501(12) .
C2 C3 1.364(13) .
C2 C7 1.407(13) .
C3 C4 1.369(14) .
C3 H3 0.9300 .
C4 C5 1.395(15) .
C4 H4 0.9300 .
C5 C6 1.322(15) .
C5 H5 0.9300 .
C6 C7 1.369(14) .
C6 H6 0.9300 .
C7 H7 0.9300 .
C8 C9 1.489(12) .
C9 C10 1.358(12) .
C9 C14 1.404(13) .
C10 C11 1.364(12) .
C10 H10 0.9300 .
C11 C12 1.346(13) .
C11 H11 0.9300 .
C12 C13 1.356(14) .
C12 H12 0.9300 .
C13 C14 1.379(13) .
C13 H13 0.9300 .
C14 H14 0.9300 .
C21 C22 1.379(12) .
C21 C26 1.429(11) .
C22 C23 1.375(13) .
C22 H22 0.9300 .
C23 C24 1.414(14) .
C23 H23 0.9300 .
C24 C25 1.374(13) .
C24 H24 0.9300 .
C25 C26 1.404(11) .
C25 H25 0.9300 .
C31 C32 1.389(10) .
C31 C36 1.395(10) .
C32 C33 1.365(11) .
C32 H32 0.9300 .
C33 C34 1.411(11) .
C33 H33 0.9300 .
C34 C35 1.383(11) .
C34 H34 0.9300 .
C35 C36 1.403(10) .
C35 H35 0.9300 .
C41 C42 1.407(11) .
C41 C46 1.409(11) 2_656
C42 C43 1.371(12) .
C42 H42 0.9300 .
C43 C44 1.404(12) 2_656
C43 H43 0.9300 .
C44 C45 1.388(12) .
C44 C43 1.404(12) 2_656
C44 H44 0.9300 .
C45 C46 1.373(11) .
C45 H45 0.9300 .
C46 C41 1.409(11) 2_656
C51 C52 1.401(11) .
C51 C56 1.410(11) 2_656
C52 C53 1.361(12) .
C52 H52 0.9300 .
C53 C54 1.394(13) 2_656
C53 H53 0.9300 .
C54 C55 1.358(11) .
C54 C53 1.394(13) 2_656
C54 H54 0.9300 .
C55 C56 1.386(11) .
C55 H55 0.9300 .
C56 C51 1.410(11) 2_656
C60X C61X 1.479(13) .
C60X H60A 0.9700 .
C60X H60B 0.9700 .
C61X C62X 1.406(13) .
C61X H61A 0.9700 .
C61X H61B 0.9700 .
C62X C63 1.418(13) .
C62X H62A 0.9700 .
C62X H62B 0.9700 .
C60Y C61Y 1.487(12) .
C60Y H60C 0.9700 .
C60Y H60D 0.9700 .
C61Y C62Y 1.404(12) .
C61Y H61C 0.9700 .
C61Y H61D 0.9700 .
C62Y C63 1.408(11) .
C62Y H62C 0.9700 .
C62Y H62D 0.9700 .
C63 H63A 0.9600 .
C63 H63B 0.9600 .
C63 H63C 0.9600 .
C64 C65Y 1.263(14) .
C64 C65X 1.520(14) .
C64 H64A 0.9700 .
C64 H64B 0.9700 .
C65X C66X 1.468(15) .
C65X H65A 0.9700 .
C65X H65B 0.9700 .
C66X C67X 1.465(16) .
C66X H66A 0.9700 .
C66X H66B 0.9700 .
C67X H67A 0.9600 .
C67X H67B 0.9600 .
C67X H67C 0.9600 .
C65Y C66Y 1.419(18) .
C65Y H65C 0.9700 .
C65Y H65D 0.9700 .
C66Y C67Y 1.484(19) .
C66Y H66C 0.9700 .
C66Y H66D 0.9700 .
C67Y H67D 0.9600 .
C67Y H67E 0.9600 .
C67Y H67F 0.9600 .
C68 C69 1.453(14) .
C68 H68A 0.9700 .
C68 H68B 0.9700 .
C69 C70 1.498(13) .
C69 H69A 0.9700 .
C69 H69B 0.9700 .
C70 C71 1.411(14) .
C70 H70A 0.9700 .
C70 H70B 0.9700 .
C71 H71A 0.9600 .
C71 H71B 0.9600 .
C71 H71C 0.9600 .
C72X C73X 1.398(14) .
C72X H72A 0.9700 .
C72X H72B 0.9700 .
C73X C74X 1.565(14) .
C73X H73A 0.9700 .
C73X H73B 0.9700 .
C74X C75 1.407(15) .
C74X H74A 0.9700 .
C74X H74B 0.9700 .
C72Y C73Y 1.418(19) .
C72Y H72C 0.9700 .
C72Y H72D 0.9700 .
C73Y C74Y 1.479(17) .
C73Y H73C 0.9700 .
C73Y H73D 0.9700 .
C74Y C75 1.362(19) .
C74Y H74C 0.9700 .
C74Y H74D 0.9700 .
O1S C4S 1.47(2) .
O1S C1S 1.47(2) .
C1S C2S 1.38(2) .
C1S H1S1 0.9700 .
C1S H1S2 0.9700 .
C2S C3S 1.51(2) .
C2S H2S1 0.9700 .
C2S H2S2 0.9700 .
C3S C4S 1.45(2) .
C3S H3S1 0.9700 .
C3S H3S2 0.9700 .
C4S H4S1 0.9700 .
C4S H4S2 0.9700 .
C7S C6S 1.49(2) .
C7S C8S 1.51(2) .
C7S H7S1 0.9700 .
C7S H7S2 0.9700 .
C6S C5S 1.41(2) .
C6S H5S1 0.9700 .
C6S H5S2 0.9700 .
C5S O2S 1.458(14) .
C5S H6S1 0.9700 .
C5S H6S2 0.9700 .
O2S C8S 1.387(14) .
C8S H8S1 0.9700 .
C8S H8S2 0.9700 .

loop_
_geom_torsion_atom_site_label_1
_geom_torsion_atom_site_label_2
_geom_torsion_atom_site_label_3
_geom_torsion_atom_site_label_4
_geom_torsion
_geom_torsion_site_symmetry_1
_geom_torsion_site_symmetry_4
N33 V4 O1 V1 -44.2(3) . .
N43 V4 O1 V1 -135.2(3) . .
N23 V4 O1 V1 43.3(3) . .
N53 V4 O1 V1 133.4(3) . .
Cl3 V4 O1 V1 164(7) . .
N33 V4 O1 V1 134.5(3) . 2_656
N43 V4 O1 V1 43.6(3) . 2_656
N23 V4 O1 V1 -138.0(3) . 2_656
N53 V4 O1 V1 -47.8(3) . 2_656
Cl3 V4 O1 V1 -17(7) . 2_656
O1 V1 O1 V4 178.9(5) 2_656 .
O2 V1 O1 V4 -0.6(5) . .
N42 V1 O1 V4 -125.7(3) . .
N32 V1 O1 V4 42.9(3) . .
N52 V1 O1 V4 125.1(3) . .
N22 V1 O1 V4 -42.3(3) . .
O1 V1 O1 V1 0.000(2) 2_656 2_656
O2 V1 O1 V1 -179.5(3) . 2_656
N42 V1 O1 V1 55.4(3) . 2_656
N32 V1 O1 V1 -136.0(3) . 2_656
N52 V1 O1 V1 -53.8(3) . 2_656
N22 V1 O1 V1 138.8(3) . 2_656
O5 V2 O2 V3 48.1(3) . .
O3 V2 O2 V3 -45.0(3) . .
N21 V2 O2 V3 -132.6(3) . .
N41 V2 O2 V3 135.9(3) . .
Cl1 V2 O2 V3 -166.4(17) . .
O5 V2 O2 V1 -132.5(3) . .
O3 V2 O2 V1 134.5(3) . .
N21 V2 O2 V1 46.8(3) . .
N41 V2 O2 V1 -44.7(3) . .
Cl1 V2 O2 V1 13(2) . .
O4 V3 O2 V2 46.2(3) . .
O6 V3 O2 V2 -47.0(3) . .
N51 V3 O2 V2 -136.4(3) . .
N31 V3 O2 V2 133.6(3) . .
Cl2 V3 O2 V2 177(2) . .
O4 V3 O2 V1 -133.2(3) . .
O6 V3 O2 V1 133.6(3) . .
N51 V3 O2 V1 44.2(3) . .
N31 V3 O2 V1 -45.8(3) . .
Cl2 V3 O2 V1 -2(2) . .
O1 V1 O2 V2 -89.4(4) . .
O1 V1 O2 V2 91.4(4) 2_656 .
N42 V1 O2 V2 47.3(3) . .
N32 V1 O2 V2 -132.8(3) . .
N52 V1 O2 V2 133.2(3) . .
N22 V1 O2 V2 -47.7(3) . .
O1 V1 O2 V3 90.0(4) . .
O1 V1 O2 V3 -89.2(4) 2_656 .
N42 V1 O2 V3 -133.2(3) . .
N32 V1 O2 V3 46.7(3) . .
N52 V1 O2 V3 -47.3(3) . .
N22 V1 O2 V3 131.7(3) . .
O2 V2 O3 C1 16.2(7) . .
O5 V2 O3 C1 -76.5(7) . .
N21 V2 O3 C1 100.0(7) . .
N41 V2 O3 C1 32(4) . .
Cl1 V2 O3 C1 -168.1(7) . .
O2 V3 O4 C1 -17.6(8) . .
O6 V3 O4 C1 74.6(8) . .
N51 V3 O4 C1 -86(5) . .
N31 V3 O4 C1 -101.6(7) . .
Cl2 V3 O4 C1 165.5(7) . .
O2 V2 O5 C8 -19.0(7) . .
O3 V2 O5 C8 73.6(7) . .
N21 V2 O5 C8 -29(4) . .
N41 V2 O5 C8 -103.5(7) . .
Cl1 V2 O5 C8 163.9(7) . .
O2 V3 O6 C8 15.8(8) . .
O4 V3 O6 C8 -78.3(8) . .
N51 V3 O6 C8 100.8(8) . .
N31 V3 O6 C8 25(4) . .
Cl2 V3 O6 C8 -167.2(8) . .
O2 V2 N21 N22 -21.1(5) . .
O5 V2 N21 N22 -11(4) . .
O3 V2 N21 N22 -113.8(5) . .
N41 V2 N21 N22 63.3(5) . .
Cl1 V2 N21 N22 156.1(5) . .
O2 V2 N21 C21 131.9(7) . .
O5 V2 N21 C21 142(4) . .
O3 V2 N21 C21 39.2(7) . .
N41 V2 N21 C21 -143.6(7) . .
Cl1 V2 N21 C21 -50.9(7) . .
C21 N21 N22 N23 0.1(8) . .
V2 N21 N22 N23 159.8(4) . .
C21 N21 N22 V1 -167.2(5) . .
V2 N21 N22 V1 -7.5(7) . .
O1 V1 N22 N21 -172.5(6) . .
O1 V1 N22 N21 -122.9(5) 2_656 .
O2 V1 N22 N21 29.8(5) . .
N42 V1 N22 N21 -47.0(5) . .
N32 V1 N22 N21 109.0(5) . .
N52 V1 N22 N21 31.9(9) . .
O1 V1 N22 N23 21.7(5) . .
O1 V1 N22 N23 71.3(6) 2_656 .
O2 V1 N22 N23 -136.0(5) . .
N42 V1 N22 N23 147.2(5) . .
N32 V1 N22 N23 -56.8(5) . .
N52 V1 N22 N23 -133.9(6) . .
N21 N22 N23 C26 -0.4(8) . .
V1 N22 N23 C26 166.6(5) . .
N21 N22 N23 V4 -169.1(4) . .
V1 N22 N23 V4 -2.0(6) . .
O1 V4 N23 N22 -20.9(4) . .
N33 V4 N23 N22 64.1(5) . .
N43 V4 N23 N22 -12.2(15) . .
N53 V4 N23 N22 -103.9(5) . .
Cl3 V4 N23 N22 160.3(4) . .
O1 V4 N23 C26 175.6(7) . .
N33 V4 N23 C26 -99.4(7) . .
N43 V4 N23 C26 -175.7(11) . .
N53 V4 N23 C26 92.6(7) . .
Cl3 V4 N23 C26 -3.2(7) . .
O2 V3 N31 N32 21.2(5) . .
O4 V3 N31 N32 115.4(5) . .
O6 V3 N31 N32 12(4) . .
N51 V3 N31 N32 -63.9(5) . .
Cl2 V3 N31 N32 -155.9(5) . .
O2 V3 N31 C31 -132.9(7) . .
O4 V3 N31 C31 -38.6(7) . .
O6 V3 N31 C31 -142(3) . .
N51 V3 N31 C31 142.1(7) . .
Cl2 V3 N31 C31 50.0(7) . .
C31 N31 N32 N33 0.8(8) . .
V3 N31 N32 N33 -159.8(4) . .
C31 N31 N32 V1 167.7(5) . .
V3 N31 N32 V1 7.1(7) . .
O1 V1 N32 N31 173.6(6) . .
O1 V1 N32 N31 122.2(5) 2_656 .
O2 V1 N32 N31 -29.5(5) . .
N42 V1 N32 N31 -29.3(9) . .
N52 V1 N32 N31 47.4(5) . .
N22 V1 N32 N31 -107.8(5) . .
O1 V1 N32 N33 -21.1(5) . .
O1 V1 N32 N33 -72.5(6) 2_656 .
O2 V1 N32 N33 135.8(5) . .
N42 V1 N32 N33 136.0(6) . .
N52 V1 N32 N33 -147.3(5) . .
N22 V1 N32 N33 57.5(5) . .
N31 N32 N33 C36 -1.4(7) . .
V1 N32 N33 C36 -168.1(5) . .
N31 N32 N33 V4 167.5(4) . .
V1 N32 N33 V4 0.8(6) . .
O1 V4 N33 N32 22.1(5) . .
N43 V4 N33 N32 106.6(5) . .
N23 V4 N33 N32 -63.5(5) . .
N53 V4 N33 N32 11.1(14) . .
Cl3 V4 N33 N32 -158.6(4) . .
O1 V4 N33 C36 -174.5(8) . .
N43 V4 N33 C36 -90.1(8) . .
N23 V4 N33 C36 99.9(8) . .
N53 V4 N33 C36 174.5(9) . .
Cl3 V4 N33 C36 4.8(8) . .
O2 V2 N41 N42 17.7(5) . .
O5 V2 N41 N42 110.4(5) . .
O3 V2 N41 N42 2(4) . .
N21 V2 N41 N42 -66.1(5) . .
Cl1 V2 N41 N42 -158.1(5) . .
O2 V2 N41 C41 -134.9(7) . .
O5 V2 N41 C41 -42.1(7) . .
O3 V2 N41 C41 -151(4) . .
N21 V2 N41 C41 141.4(7) . .
Cl1 V2 N41 C41 49.4(7) . .
C41 N41 N42 N43 2.3(8) . 2_656
V2 N41 N42 N43 -157.6(4) . 2_656
C41 N41 N42 V1 171.9(5) . .
V2 N41 N42 V1 12.0(7) . .
O1 V1 N42 N41 119.5(5) . .
O1 V1 N42 N41 170.9(6) 2_656 .
O2 V1 N42 N41 -32.7(5) . .
N32 V1 N42 N41 -32.9(9) . .
N52 V1 N42 N41 -111.2(5) . .
N22 V1 N42 N41 43.6(5) . .
O1 V1 N42 N43 -72.2(6) . 2_656
O1 V1 N42 N43 -20.8(5) 2_656 2_656
O2 V1 N42 N43 135.6(5) . 2_656
N32 V1 N42 N43 135.4(6) . 2_656
N52 V1 N42 N43 57.1(5) . 2_656
N22 V1 N42 N43 -148.1(5) . 2_656
O1 V4 N43 N42 -22.1(4) . 2_656
N33 V4 N43 N42 -106.8(5) . 2_656
N23 V4 N43 N42 -30.8(15) . 2_656
N53 V4 N43 N42 60.8(5) . 2_656
Cl3 V4 N43 N42 156.7(4) . 2_656
O1 V4 N43 C46 169.0(7) . .
N33 V4 N43 C46 84.3(7) . .
N23 V4 N43 C46 160.3(11) . .
N53 V4 N43 C46 -108.1(7) . .
Cl3 V4 N43 C46 -12.2(7) . .
O2 V3 N51 N52 -15.9(5) . .
O4 V3 N51 N52 53(5) . .
O6 V3 N51 N52 -108.0(5) . .
N31 V3 N51 N52 68.2(5) . .
Cl2 V3 N51 N52 161.0(4) . .
O2 V3 N51 C51 143.6(7) . .
O4 V3 N51 C51 -148(5) . .
O6 V3 N51 C51 51.5(7) . .
N31 V3 N51 C51 -132.3(7) . .
Cl2 V3 N51 C51 -39.5(7) . .
C51 N51 N52 N53 -2.8(8) . 2_656
V3 N51 N52 N53 163.1(4) . 2_656
C51 N51 N52 V1 179.5(5) . .
V3 N51 N52 V1 -14.6(6) . .
O1 V1 N52 N53 65.0(6) . 2_656
O1 V1 N52 N53 14.8(5) 2_656 2_656
O2 V1 N52 N53 -142.6(6) . 2_656
N42 V1 N52 N53 -63.9(5) . 2_656
N32 V1 N52 N53 140.1(5) . 2_656
N22 V1 N52 N53 -144.7(5) . 2_656
O1 V1 N52 N51 -117.5(5) . .
O1 V1 N52 N51 -167.8(5) 2_656 .
O2 V1 N52 N51 34.8(5) . .
N42 V1 N52 N51 113.6(5) . .
N32 V1 N52 N51 -42.5(5) . .
N22 V1 N52 N51 32.7(9) . .
O1 V4 N53 N52 29.3(4) . 2_656
N33 V4 N53 N52 40.4(13) . 2_656
N43 V4 N53 N52 -55.1(5) . 2_656
N23 V4 N53 N52 114.7(5) . 2_656
Cl3 V4 N53 N52 -149.9(4) . 2_656
O1 V4 N53 C56 -162.9(8) . .
N33 V4 N53 C56 -151.9(10) . .
N43 V4 N53 C56 112.7(8) . .
N23 V4 N53 C56 -77.5(8) . .
Cl3 V4 N53 C56 17.8(8) . .
V3 O4 C1 O3 -7.8(13) . .
V3 O4 C1 C2 173.7(5) . .
V2 O3 C1 O4 8.8(13) . .
V2 O3 C1 C2 -172.6(5) . .
O4 C1 C2 C3 177.9(8) . .
O3 C1 C2 C3 -0.8(13) . .
O4 C1 C2 C7 -2.5(12) . .
O3 C1 C2 C7 178.8(8) . .
C7 C2 C3 C4 1.3(15) . .
C1 C2 C3 C4 -179.1(9) . .
C2 C3 C4 C5 -2.6(16) . .
C3 C4 C5 C6 2.3(18) . .
C4 C5 C6 C7 -0.6(19) . .
C5 C6 C7 C2 -0.8(17) . .
C3 C2 C7 C6 0.5(15) . .
C1 C2 C7 C6 -179.1(9) . .
V3 O6 C8 O5 9.5(13) . .
V3 O6 C8 C9 -171.0(5) . .
V2 O5 C8 O6 -7.5(13) . .
V2 O5 C8 C9 173.0(5) . .
O6 C8 C9 C10 172.3(8) . .
O5 C8 C9 C10 -8.2(12) . .
O6 C8 C9 C14 -3.1(12) . .
O5 C8 C9 C14 176.5(8) . .
C14 C9 C10 C11 0.0(14) . .
C8 C9 C10 C11 -175.4(9) . .
C9 C10 C11 C12 -0.5(15) . .
C10 C11 C12 C13 -1.3(15) . .
C11 C12 C13 C14 3.8(16) . .
C12 C13 C14 C9 -4.2(15) . .
C10 C9 C14 C13 2.3(13) . .
C8 C9 C14 C13 177.9(8) . .
N22 N21 C21 C22 179.2(10) . .
V2 N21 C21 C22 24.7(14) . .
N22 N21 C21 C26 0.3(8) . .
V2 N21 C21 C26 -154.2(6) . .
N21 C21 C22 C23 -177.9(10) . .
C26 C21 C22 C23 0.8(15) . .
C21 C22 C23 C24 -1.5(18) . .
C22 C23 C24 C25 1(2) . .
C23 C24 C25 C26 -0.2(17) . .
N22 N23 C26 C25 -179.1(8) . .
V4 N23 C26 C25 -15.0(14) . .
N22 N23 C26 C21 0.6(8) . .
V4 N23 C26 C21 164.6(6) . .
C24 C25 C26 N23 179.1(9) . .
C24 C25 C26 C21 -0.5(13) . .
N21 C21 C26 N23 -0.5(9) . .
C22 C21 C26 N23 -179.5(8) . .
N21 C21 C26 C25 179.2(7) . .
C22 C21 C26 C25 0.2(13) . .
N32 N31 C31 C32 -179.2(8) . .
V3 N31 C31 C32 -23.7(12) . .
N32 N31 C31 C36 0.1(8) . .
V3 N31 C31 C36 155.6(5) . .
N31 C31 C32 C33 -179.7(8) . .
C36 C31 C32 C33 1.1(12) . .
C31 C32 C33 C34 -1.1(13) . .
C32 C33 C34 C35 0.7(14) . .
C33 C34 C35 C36 -0.3(12) . .
N32 N33 C36 C31 1.4(8) . .
V4 N33 C36 C31 -162.6(6) . .
N32 N33 C36 C35 -179.5(7) . .
V4 N33 C36 C35 16.5(13) . .
N31 C31 C36 N33 -1.0(8) . .
C32 C31 C36 N33 178.4(7) . .
N31 C31 C36 C35 179.8(7) . .
C32 C31 C36 C35 -0.8(12) . .
C34 C35 C36 N33 -178.7(8) . .
C34 C35 C36 C31 0.3(11) . .
N42 N41 C41 C42 179.6(8) . .
V2 N41 C41 C42 -26.8(13) . .
N42 N41 C41 C46 -1.3(8) . 2_656
V2 N41 C41 C46 152.4(5) . 2_656
N41 C41 C42 C43 179.0(8) . .
C46 C41 C42 C43 0.0(12) 2_656 .
C41 C42 C43 C44 -0.1(13) . 2_656
C43 C44 C45 C46 2.0(13) 2_656 .
C44 C45 C46 N43 178.1(8) . .
C44 C45 C46 C41 -1.8(12) . 2_656
N42 N43 C46 C45 178.6(8) 2_656 .
V4 N43 C46 C45 -12.1(13) . .
N42 N43 C46 C41 -1.5(8) 2_656 2_656
V4 N43 C46 C41 167.8(6) . 2_656
N52 N51 C51 C52 -177.9(8) . .
V3 N51 C51 C52 21.4(14) . .
N52 N51 C51 C56 1.5(8) . 2_656
V3 N51 C51 C56 -159.2(6) . 2_656
N51 C51 C52 C53 177.3(9) . .
C56 C51 C52 C53 -2.1(13) 2_656 .
C51 C52 C53 C54 -0.7(15) . 2_656
C53 C54 C55 C56 2.3(13) 2_656 .
N52 N53 C56 C55 -174.7(8) 2_656 .
V4 N53 C56 C55 17.1(14) . .
N52 N53 C56 C51 1.8(8) 2_656 2_656
V4 N53 C56 C51 -166.3(6) . 2_656
C54 C55 C56 N53 176.6(8) . .
C54 C55 C56 C51 0.5(12) . 2_656
C60Y N60 C60X C61X 57(4) . .
C64 N60 C60X C61X -42(7) . .
C72X N60 C60X C61X -159(6) . .
C68 N60 C60X C61X 92(7) . .
C72Y N60 C60X C61X -139(8) . .
N60 C60X C61X C62X -169(5) . .
C60X C61X C62X C63 -86(7) . .
C60X N60 C60Y C61Y -20(5) . .
C64 N60 C60Y C61Y 66.9(17) . .
C72X N60 C60Y C61Y -63.0(19) . .
C68 N60 C60Y C61Y -172.6(14) . .
C72Y N60 C60Y C61Y -35(2) . .
N60 C60Y C61Y C62Y -176.3(14) . .
C60Y C61Y C62Y C63 162.4(16) . .
C61Y C62Y C63 C62X -106(5) . .
C61X C62X C63 C62Y 79(4) . .
C60Y N60 C64 C65Y 26(8) . .
C60X N60 C64 C65Y 54(8) . .
C72X N60 C64 C65Y 162(7) . .
C68 N60 C64 C65Y -88(8) . .
C72Y N60 C64 C65Y 126(8) . .
C60Y N60 C64 C65X 49.9(17) . .
C60X N60 C64 C65X 78(3) . .
C72X N60 C64 C65X -174.1(15) . .
C68 N60 C64 C65X -65.0(17) . .
C72Y N60 C64 C65X 149(2) . .
C65Y C64 C65X C66X -28(3) . .
N60 C64 C65X C66X 164.0(14) . .
C64 C65X C66X C67X 56(2) . .
N60 C64 C65Y C66Y 162(5) . .
C65X C64 C65Y C66Y 132(11) . .
C64 C65Y C66Y C67Y 174(7) . .
C60Y N60 C68 C69 -173.1(16) . .
C60X N60 C68 C69 171(2) . .
C64 N60 C68 C69 -59.3(19) . .
C72X N60 C68 C69 59.4(18) . .
C72Y N60 C68 C69 72(3) . .
N60 C68 C69 C70 -174.6(13) . .
C68 C69 C70 C71 64(2) . .
C60Y N60 C72X C73X -51(2) . .
C60X N60 C72X C73X -70(4) . .
C64 N60 C72X C73X -176.9(16) . .
C68 N60 C72X C73X 63.4(19) . .
C72Y N60 C72X C73X -101(3) . .
N60 C72X C73X C74X -173.6(14) . .
C72X C73X C74X C75 -65(2) . .
C60Y N60 C72Y C73Y -59(4) . .
C60X N60 C72Y C73Y -67(5) . .
C64 N60 C72Y C73Y -165(4) . .
C72X N60 C72Y C73Y 81(4) . .
C68 N60 C72Y C73Y 59(5) . .
N60 C72Y C73Y C74Y -155(3) . .
C72Y C73Y C74Y C75 66(5) . .
C73Y C74Y C75 C74X 30(3) . .
C73X C74X C75 C74Y -24.4(19) . .
C4S O1S C1S C2S -22.8(19) . .
O1S C1S C2S C3S 12(2) . .
C1S C2S C3S C4S 4(2) . .
C2S C3S C4S O1S -17.8(19) . .
C1S O1S C4S C3S 24.4(18) . .
C8S C7S C6S C5S 15(2) . .
C7S C6S C5S O2S -24.4(19) . .
C6S C5S O2S C8S 26.3(19) . .
C5S O2S C8S C7S -15.5(18) . .
C6S C7S C8S O2S 0.0(18) . .
